data_7244905
loop_
_publ_author_name
'Borah, Rakhimoni'
'Lahkar, Surabhi'
'Deori, Naranarayan'
'Brahma, Sanfaori'

_publ_section_title
;
 Synthesis, characterization and application of oxovanadium(iv) complexes
 with [NNO] donor ligands: X-ray structures of their corresponding
 dioxovanadium(v) complexes
;
_journal_issue 22
_journal_name_full 'RSC Advances'
_journal_page_first 13740
_journal_page_last 13748
_journal_paper_doi 10.1039/D2RA01448C
_journal_volume 12
_journal_year 2022
_chemical_formula_sum 'C26 H20 Br2 N4 O6 V2'
_chemical_formula_weight 746.16
_space_group_crystal_system monoclinic
_space_group_IT_number 14
_space_group_name_Hall '-P 2ybc'
_space_group_name_H-M_alt 'P 1 21/c 1'
_atom_sites_solution_hydrogens mixed
_audit_creation_method SHELXL-2018/3
_audit_update_record
;
2022-02-24 deposited with the CCDC.	2022-04-13 downloaded from the CCDC.
;
_cell_angle_alpha 90
_cell_angle_beta 98.160(4)
_cell_angle_gamma 90
_cell_formula_units_Z 2
_cell_length_a 7.9790(12)
_cell_length_b 16.281(3)
_cell_length_c 9.8619(14)
_cell_measurement_reflns_used 9923
_cell_measurement_temperature 273(2)
_cell_measurement_theta_max 28.38
_cell_measurement_theta_min 2.50
_cell_volume 1268.2(4)
_computing_cell_refinement 'Bruker SAINT'
_computing_data_collection 'Bruker APEX2'
_computing_data_reduction 'Bruker SAINT'
_computing_molecular_graphics 'Bruker SHELXTL'
_computing_publication_material 'Bruker SHELXTL'
_computing_structure_refinement 'SHELXL-2018/3 (Sheldrick, 2018)'
_computing_structure_solution 'SHELXT 2018/2 (Sheldrick, 2018)'
_diffrn_ambient_temperature 273(2)
_diffrn_measured_fraction_theta_full 0.999
_diffrn_measured_fraction_theta_max 0.995
_diffrn_measurement_device_type 'Bruker APEX-II CCD'
_diffrn_measurement_method '\f and \w scans'
_diffrn_radiation_type MoK\a
_diffrn_radiation_wavelength 0.71073
_diffrn_reflns_av_R_equivalents 0.0505
_diffrn_reflns_av_unetI/netI 0.0567
_diffrn_reflns_Laue_measured_fraction_full 0.999
_diffrn_reflns_Laue_measured_fraction_max 0.995
_diffrn_reflns_limit_h_max 10
_diffrn_reflns_limit_h_min -10
_diffrn_reflns_limit_k_max 21
_diffrn_reflns_limit_k_min -21
_diffrn_reflns_limit_l_max 13
_diffrn_reflns_limit_l_min 0
_diffrn_reflns_number 6246
_diffrn_reflns_point_group_measured_fraction_full 0.999
_diffrn_reflns_point_group_measured_fraction_max 0.995
_diffrn_reflns_theta_full 25.242
_diffrn_reflns_theta_max 28.441
_diffrn_reflns_theta_min 2.579
_exptl_absorpt_coefficient_mu 3.940
_exptl_absorpt_correction_type none
_exptl_crystal_colour brown
_exptl_crystal_density_diffrn 1.954
_exptl_crystal_description block
_exptl_crystal_F_000 736
_exptl_crystal_size_max 0.18
_exptl_crystal_size_mid 0.16
_exptl_crystal_size_min 0.15
_refine_diff_density_max 0.795
_refine_diff_density_min -0.718
_refine_diff_density_rms 0.132
_refine_ls_extinction_method none
_refine_ls_goodness_of_fit_ref 1.060
_refine_ls_hydrogen_treatment mixed
_refine_ls_matrix_type full
_refine_ls_number_parameters 185
_refine_ls_number_reflns 3188
_refine_ls_number_restraints 0
_refine_ls_restrained_S_all 1.060
_refine_ls_R_factor_all 0.0588
_refine_ls_R_factor_gt 0.0428
_refine_ls_shift/su_max 0.001
_refine_ls_shift/su_mean 0.000
_refine_ls_structure_factor_coef Fsqd
_refine_ls_weighting_details 'w=1/[\s^2^(Fo^2^)+(0.0212P)^2^+3.3725P] where P=(Fo^2^+2Fc^2^)/3'
_refine_ls_weighting_scheme calc
_refine_ls_wR_factor_gt 0.0791
_refine_ls_wR_factor_ref 0.0842
_reflns_Friedel_coverage 0.000
_reflns_number_gt 2605
_reflns_number_total 3188
_reflns_threshold_expression 'I > 2\s(I)'
_cod_data_source_file d2ra01448c2.cif
_cod_data_source_block shelx
_cod_original_cell_volume 1268.2(3)
_cod_original_sg_symbol_H-M 'P 21/c'
_cod_database_code 7244905
_shelx_shelxl_version_number 2018/3
_shelx_space_group_comment
;
The symmetry employed for this shelxl refinement is uniquely defined
by the following loop, which should always be used as a source of
symmetry information in preference to the above space-group names.
They are only intended as comments.
;

loop_
_space_group_symop_operation_xyz
'x, y, z'
'-x, y+1/2, -z+1/2'
'-x, -y, -z'
'x, -y-1/2, z-1/2'

loop_
_atom_site_label
_atom_site_type_symbol
_atom_site_fract_x
_atom_site_fract_y
_atom_site_fract_z
_atom_site_U_iso_or_equiv
_atom_site_adp_type
_atom_site_occupancy
_atom_site_site_symmetry_order
_atom_site_calc_flag
_atom_site_refinement_flags_posn
_atom_site_refinement_flags_adp
_atom_site_refinement_flags_occupancy
_atom_site_disorder_assembly
_atom_site_disorder_group
C1 C -0.0438(4) 0.45469(19) 0.1408(3) 0.0150(6) Uani 1 1 d . . . . .
H1 H -0.085476 0.504487 0.104056 0.018 Uiso 1 1 calc R U . . .
C2 C -0.0928(4) 0.38363(19) 0.0708(3) 0.0166(6) Uani 1 1 d . . . . .
H2 H -0.164975 0.385224 -0.011961 0.020 Uiso 1 1 calc R U . . .
C3 C -0.0313(4) 0.30900(19) 0.1273(3) 0.0178(6) Uani 1 1 d . . . . .
H3 H -0.060897 0.259836 0.082210 0.021 Uiso 1 1 calc R U . . .
C4 C 0.0738(4) 0.30920(19) 0.2507(3) 0.0176(6) Uani 1 1 d . . . . .
H4 H 0.113393 0.259947 0.290956 0.021 Uiso 1 1 calc R U . . .
C5 C 0.1202(4) 0.38330(19) 0.3147(3) 0.0145(6) Uani 1 1 d . . . . .
C6 C 0.2338(4) 0.38798(18) 0.4491(3) 0.0147(6) Uani 1 1 d . . . . .
H6A H 0.186248 0.355908 0.517287 0.018 Uiso 1 1 calc R U . . .
H6B H 0.344108 0.365477 0.439641 0.018 Uiso 1 1 calc R U . . .
C7 C 0.3372(4) 0.48533(19) 0.6137(3) 0.0146(6) Uani 1 1 d . . . . .
C8 C 0.3749(4) 0.56363(18) 0.6786(3) 0.0131(6) Uani 1 1 d . . . . .
C9 C 0.4814(4) 0.56541(18) 0.8050(3) 0.0138(6) Uani 1 1 d . . . . .
H9 H 0.526401 0.516904 0.844485 0.017 Uiso 1 1 calc R U . . .
C10 C 0.5185(4) 0.63911(19) 0.8697(3) 0.0148(6) Uani 1 1 d . . . . .
C11 C 0.4543(4) 0.71268(19) 0.8118(3) 0.0180(6) Uani 1 1 d . . . . .
H11 H 0.483090 0.762237 0.855945 0.022 Uiso 1 1 calc R U . . .
C12 C 0.3476(4) 0.71173(19) 0.6885(3) 0.0176(6) Uani 1 1 d . . . . .
H12 H 0.304237 0.760877 0.650392 0.021 Uiso 1 1 calc R U . . .
C13 C 0.3037(4) 0.63692(18) 0.6196(3) 0.0142(6) Uani 1 1 d . . . . .
Br1 Br 0.66244(4) 0.64085(2) 1.04069(3) 0.01773(9) Uani 1 1 d . . . . .
N1 N 0.0617(3) 0.45543(15) 0.2602(3) 0.0128(5) Uani 1 1 d . . . . .
N2 N 0.2516(3) 0.47442(15) 0.4936(3) 0.0133(5) Uani 1 1 d . . . . .
O1 O 0.1942(3) 0.63782(13) 0.5061(2) 0.0184(5) Uani 1 1 d . . . . .
O2 O -0.0289(3) 0.61094(14) 0.2855(2) 0.0174(5) Uani 1 1 d . . . . .
O3 O 0.2940(3) 0.58938(13) 0.2560(2) 0.0179(5) Uani 1 1 d . . . . .
V1 V 0.14996(7) 0.56795(3) 0.35084(5) 0.01234(12) Uani 1 1 d . . . . .
H7 H 0.382(4) 0.440(2) 0.661(3) 0.008(8) Uiso 1 1 d . . . . .

loop_
_atom_site_aniso_label
_atom_site_aniso_U_11
_atom_site_aniso_U_22
_atom_site_aniso_U_33
_atom_site_aniso_U_23
_atom_site_aniso_U_13
_atom_site_aniso_U_12
C1 0.0174(15) 0.0142(14) 0.0125(13) 0.0020(11) -0.0011(12) -0.0001(12)
C2 0.0178(15) 0.0161(15) 0.0144(14) 0.0006(11) -0.0029(12) -0.0012(12)
C3 0.0201(16) 0.0112(14) 0.0212(16) -0.0013(12) 0.0000(13) -0.0033(12)
C4 0.0197(16) 0.0127(14) 0.0194(16) 0.0008(11) -0.0006(13) -0.0003(12)
C5 0.0129(14) 0.0133(14) 0.0164(15) 0.0021(11) -0.0008(12) 0.0009(11)
C6 0.0178(15) 0.0087(13) 0.0169(15) -0.0008(11) -0.0005(12) -0.0020(11)
C7 0.0151(15) 0.0106(14) 0.0171(15) 0.0005(11) -0.0006(12) 0.0015(11)
C8 0.0117(14) 0.0119(14) 0.0155(14) 0.0002(11) 0.0009(11) 0.0007(11)
C9 0.0128(14) 0.0124(13) 0.0150(14) 0.0016(11) -0.0015(11) 0.0009(11)
C10 0.0121(14) 0.0191(15) 0.0121(14) -0.0005(11) -0.0016(11) -0.0015(12)
C11 0.0210(16) 0.0124(14) 0.0197(16) -0.0023(12) -0.0003(13) -0.0033(12)
C12 0.0205(16) 0.0109(14) 0.0202(15) 0.0005(12) -0.0014(13) 0.0005(12)
C13 0.0154(14) 0.0138(14) 0.0127(13) -0.0027(11) -0.0005(11) 0.0003(12)
Br1 0.01814(16) 0.01697(16) 0.01593(15) -0.00202(11) -0.00507(11) -0.00078(12)
N1 0.0132(12) 0.0118(12) 0.0122(12) 0.0012(9) -0.0020(10) 0.0003(10)
N2 0.0150(13) 0.0091(11) 0.0153(12) 0.0008(9) 0.0000(10) -0.0001(9)
O1 0.0262(12) 0.0113(10) 0.0153(10) -0.0006(8) -0.0053(9) 0.0052(9)
O2 0.0199(12) 0.0135(11) 0.0172(11) 0.0000(8) -0.0033(9) 0.0036(9)
O3 0.0200(12) 0.0130(11) 0.0204(11) 0.0017(9) 0.0018(9) -0.0018(9)
V1 0.0143(3) 0.0091(2) 0.0125(2) 0.00061(18) -0.00212(19) 0.00076(19)

loop_
_atom_type_symbol
_atom_type_description
_atom_type_scat_dispersion_real
_atom_type_scat_dispersion_imag
_atom_type_scat_source
C C 0.0033 0.0016 'International Tables Vol C Tables 4.2.6.8 and 6.1.1.4'
H H 0.0000 0.0000 'International Tables Vol C Tables 4.2.6.8 and 6.1.1.4'
Br Br -0.2901 2.4595 'International Tables Vol C Tables 4.2.6.8 and 6.1.1.4'
N N 0.0061 0.0033 'International Tables Vol C Tables 4.2.6.8 and 6.1.1.4'
O O 0.0106 0.0060 'International Tables Vol C Tables 4.2.6.8 and 6.1.1.4'
V V 0.3005 0.5294 'International Tables Vol C Tables 4.2.6.8 and 6.1.1.4'

loop_
_geom_angle_atom_site_label_1
_geom_angle_atom_site_label_2
_geom_angle_atom_site_label_3
_geom_angle
_geom_angle_site_symmetry_1
_geom_angle_site_symmetry_3
_geom_angle_publ_flag
N1 C1 C2 123.0(3) . . ?
N1 C1 H1 118.5 . . ?
C2 C1 H1 118.5 . . ?
C1 C2 C3 118.2(3) . . ?
C1 C2 H2 120.9 . . ?
C3 C2 H2 120.9 . . ?
C4 C3 C2 119.1(3) . . ?
C4 C3 H3 120.4 . . ?
C2 C3 H3 120.4 . . ?
C3 C4 C5 119.6(3) . . ?
C3 C4 H4 120.2 . . ?
C5 C4 H4 120.2 . . ?
N1 C5 C4 121.5(3) . . ?
N1 C5 C6 116.1(3) . . ?
C4 C5 C6 122.4(3) . . ?
N2 C6 C5 109.4(2) . . ?
N2 C6 H6A 109.8 . . ?
C5 C6 H6A 109.8 . . ?
N2 C6 H6B 109.8 . . ?
C5 C6 H6B 109.8 . . ?
H6A C6 H6B 108.2 . . ?
N2 C7 C8 125.4(3) . . ?
N2 C7 H7 118(2) . . ?
C8 C7 H7 117(2) . . ?
C9 C8 C13 120.3(3) . . ?
C9 C8 C7 118.3(3) . . ?
C13 C8 C7 121.3(3) . . ?
C10 C9 C8 119.6(3) . . ?
C10 C9 H9 120.2 . . ?
C8 C9 H9 120.2 . . ?
C9 C10 C11 121.3(3) . . ?
C9 C10 Br1 119.3(2) . . ?
C11 C10 Br1 119.4(2) . . ?
C12 C11 C10 119.7(3) . . ?
C12 C11 H11 120.1 . . ?
C10 C11 H11 120.1 . . ?
C11 C12 C13 120.8(3) . . ?
C11 C12 H12 119.6 . . ?
C13 C12 H12 119.6 . . ?
O1 C13 C8 122.6(3) . . ?
O1 C13 C12 119.2(3) . . ?
C8 C13 C12 118.2(3) . . ?
C5 N1 C1 118.6(3) . . ?
C5 N1 V1 120.7(2) . . ?
C1 N1 V1 120.4(2) . . ?
C7 N2 C6 114.8(3) . . ?
C7 N2 V1 127.1(2) . . ?
C6 N2 V1 117.99(19) . . ?
C13 O1 V1 134.6(2) . . ?
O3 V1 O2 109.32(12) . . ?
O3 V1 O1 105.70(11) . . ?
O2 V1 O1 96.48(11) . . ?
O3 V1 N1 99.41(11) . . ?
O2 V1 N1 89.13(11) . . ?
O1 V1 N1 150.68(10) . . ?
O3 V1 N2 107.32(11) . . ?
O2 V1 N2 141.84(11) . . ?
O1 V1 N2 83.52(10) . . ?
N1 V1 N2 74.66(10) . . ?

loop_
_geom_bond_atom_site_label_1
_geom_bond_atom_site_label_2
_geom_bond_distance
_geom_bond_site_symmetry_2
_geom_bond_publ_flag
C1 N1 1.347(4) . ?
C1 C2 1.375(4) . ?
C1 H1 0.9300 . ?
C2 C3 1.397(4) . ?
C2 H2 0.9300 . ?
C3 C4 1.376(4) . ?
C3 H3 0.9300 . ?
C4 C5 1.387(4) . ?
C4 H4 0.9300 . ?
C5 N1 1.347(4) . ?
C5 C6 1.498(4) . ?
C6 N2 1.475(4) . ?
C6 H6A 0.9700 . ?
C6 H6B 0.9700 . ?
C7 N2 1.293(4) . ?
C7 C8 1.439(4) . ?
C7 H7 0.92(3) . ?
C8 C9 1.406(4) . ?
C8 C13 1.411(4) . ?
C9 C10 1.372(4) . ?
C9 H9 0.9300 . ?
C10 C11 1.393(4) . ?
C10 Br1 1.901(3) . ?
C11 C12 1.381(4) . ?
C11 H11 0.9300 . ?
C12 C13 1.414(4) . ?
C12 H12 0.9300 . ?
C13 O1 1.319(4) . ?
N1 V1 2.115(3) . ?
N2 V1 2.153(3) . ?
O1 V1 1.900(2) . ?
O2 V1 1.637(2) . ?
O3 V1 1.620(2) . ?

loop_
_geom_torsion_atom_site_label_1
_geom_torsion_atom_site_label_2
_geom_torsion_atom_site_label_3
_geom_torsion_atom_site_label_4
_geom_torsion
_geom_torsion_site_symmetry_1
_geom_torsion_site_symmetry_2
_geom_torsion_site_symmetry_3
_geom_torsion_site_symmetry_4
_geom_torsion_publ_flag
N1 C1 C2 C3 0.7(5) . . . . ?
C1 C2 C3 C4 0.7(5) . . . . ?
C2 C3 C4 C5 -1.7(5) . . . . ?
C3 C4 C5 N1 1.5(5) . . . . ?
C3 C4 C5 C6 179.9(3) . . . . ?
N1 C5 C6 N2 1.6(4) . . . . ?
C4 C5 C6 N2 -176.9(3) . . . . ?
N2 C7 C8 C9 -174.9(3) . . . . ?
N2 C7 C8 C13 6.9(5) . . . . ?
C13 C8 C9 C10 -1.3(5) . . . . ?
C7 C8 C9 C10 -179.5(3) . . . . ?
C8 C9 C10 C11 -0.8(5) . . . . ?
C8 C9 C10 Br1 179.9(2) . . . . ?
C9 C10 C11 C12 1.7(5) . . . . ?
Br1 C10 C11 C12 -179.1(3) . . . . ?
C10 C11 C12 C13 -0.5(5) . . . . ?
C9 C8 C13 O1 -175.3(3) . . . . ?
C7 C8 C13 O1 2.9(5) . . . . ?
C9 C8 C13 C12 2.4(5) . . . . ?
C7 C8 C13 C12 -179.4(3) . . . . ?
C11 C12 C13 O1 176.3(3) . . . . ?
C11 C12 C13 C8 -1.5(5) . . . . ?
C4 C5 N1 C1 -0.1(5) . . . . ?
C6 C5 N1 C1 -178.6(3) . . . . ?
C4 C5 N1 V1 -174.9(2) . . . . ?
C6 C5 N1 V1 6.6(4) . . . . ?
C2 C1 N1 C5 -1.0(5) . . . . ?
C2 C1 N1 V1 173.8(2) . . . . ?
C8 C7 N2 C6 178.7(3) . . . . ?
C8 C7 N2 V1 3.1(5) . . . . ?
C5 C6 N2 C7 175.1(3) . . . . ?
C5 C6 N2 V1 -8.8(3) . . . . ?
C8 C13 O1 V1 -26.9(5) . . . . ?
C12 C13 O1 V1 155.5(2) . . . . ?
C13 O1 V1 O3 -78.6(3) . . . . ?
C13 O1 V1 O2 169.2(3) . . . . ?
C13 O1 V1 N1 69.4(4) . . . . ?
C13 O1 V1 N2 27.7(3) . . . . ?
